data_9009468
loop_
_publ_author_name
'Peterson, R. C.'
'Miller, I.'

_publ_section_title
;
 Crystal structure and cation distribution in freibergite and tetrahedrite
;
_journal_name_full 'Mineralogical Magazine'
_journal_page_first 717
_journal_page_last 721
_journal_paper_doi 10.1180/minmag.1986.050.358.19
_journal_volume 50
_journal_year 1986
_chemical_compound_source 'Keno Hill, Yukon, Canada'
_chemical_formula_sum 'Ag4.2 As0.12 Cu5.82 Fe1.56 S13 Sb3.88 Zn0.42'
_chemical_name_mineral Freibergite
_space_group_IT_number 217
_symmetry_space_group_name_Hall 'I -4 2 3'
_symmetry_space_group_name_H-M 'I -4 3 m'
_cell_angle_alpha 90
_cell_angle_beta 90
_cell_angle_gamma 90
_cell_length_a 10.610
_cell_length_b 10.610
_cell_length_c 10.610
_cell_formula_units_Z 2
_cell_volume 1194.390
_database_code_amcsd 0014484
_exptl_crystal_density_diffrn 5.104
_cod_original_formula_sum 'Cu5.82 Zn.42 Ag4.2 Fe1.56 (Sb3.88 As.12) S13'
_cod_database_code 9009468

loop_
_space_group_symop_operation_xyz
x,y,z
1/2+x,1/2+y,1/2+z
-z,x,-y
1/2-z,1/2+x,1/2-y
-y,z,-x
1/2-y,1/2+z,1/2-x
-x,y,-z
1/2-x,1/2+y,1/2-z
x,-z,-y
1/2+x,1/2-z,1/2-y
z,-y,-x
1/2+z,1/2-y,1/2-x
y,-x,-z
1/2+y,1/2-x,1/2-z
x,z,y
1/2+x,1/2+z,1/2+y
z,y,x
1/2+z,1/2+y,1/2+x
y,x,z
1/2+y,1/2+x,1/2+z
-z,-x,y
1/2-z,1/2-x,1/2+y
-y,-z,x
1/2-y,1/2-z,1/2+x
-x,-y,z
1/2-x,1/2-y,1/2+z
z,-x,-y
1/2+z,1/2-x,1/2-y
y,-z,-x
1/2+y,1/2-z,1/2-x
x,-y,-z
1/2+x,1/2-y,1/2-z
-x,z,-y
1/2-x,1/2+z,1/2-y
-z,y,-x
1/2-z,1/2+y,1/2-x
-y,x,-z
1/2-y,1/2+x,1/2-z
-x,-z,y
1/2-x,1/2-z,1/2+y
-z,-y,x
1/2-z,1/2-y,1/2+x
-y,-x,z
1/2-y,1/2-x,1/2+z
z,x,y
1/2+z,1/2+x,1/2+y
y,z,x
1/2+y,1/2+z,1/2+x

loop_
_atom_site_aniso_label
_atom_site_aniso_U_11
_atom_site_aniso_U_22
_atom_site_aniso_U_33
_atom_site_aniso_U_12
_atom_site_aniso_U_13
_atom_site_aniso_U_23
Cu1 0.02566 0.01825 0.01825 0.00000 0.00000 0.00000
Zn1 0.02566 0.01825 0.01825 0.00000 0.00000 0.00000
Ag2 0.04962 0.08383 0.08383 0.00000 0.00000 -0.05304
Fe2 0.04962 0.08383 0.08383 0.00000 0.00000 -0.05304
Zn2 0.04962 0.08383 0.08383 0.00000 0.00000 -0.05304
Sb 0.01825 0.01825 0.01825 -0.00228 -0.00228 -0.00228
As 0.01825 0.01825 0.01825 -0.00228 -0.00228 -0.00228
S1 0.01768 0.01768 0.01483 -0.00171 0.00114 0.00114

loop_
_atom_site_label
_atom_site_fract_x
_atom_site_fract_y
_atom_site_fract_z
_atom_site_occupancy
_atom_site_U_iso_or_equiv
Cu1 0.25000 0.50000 0.00000 0.97000 ?
Zn1 0.25000 0.50000 0.00000 0.03000 ?
Ag2 0.21670 0.00000 0.00000 0.70000 ?
Fe2 0.21670 0.00000 0.00000 0.26000 ?
Zn2 0.21670 0.00000 0.00000 0.04000 ?
Sb 0.26850 0.26850 0.26850 0.97000 ?
As 0.26850 0.26850 0.26850 0.03000 ?
S1 0.12130 0.12130 0.36830 1.00000 ?
S2 0.00000 0.00000 0.00000 1.00000 0.14565

loop_
_cod_related_entry_id
_cod_related_entry_database
_cod_related_entry_code
1 AMCSD 0014484
